data_7013103
loop_
_publ_author_name
'Lionel Salmon'
'Pierre Thu\'ery'
'Eric Rivi\`ere'
'Jean-Jacques Girerd'
'Michel Ephritikhine'

_publ_section_title
;
 Versatility of the nature of the magnetic Cu(II)--U(IV) interaction.
 Syntheses, crystal structures and magnetic properties of Cu2U and CuU
 compounds
;
_journal_issue 14
_journal_name_full 'Dalton Trans.'
_journal_page_first 2872
_journal_page_last 2880
_journal_paper_doi 10.1039/b304414a
_journal_year 2003
_chemical_formula_sum 'C56.5 H50.5 N8.5 O8 U Zn2'
_chemical_formula_weight 1345.32
_space_group_IT_number 2
_symmetry_cell_setting triclinic
_symmetry_space_group_name_Hall '-P 1'
_symmetry_space_group_name_H-M 'P -1'
_atom_sites_solution_hydrogens geom
_atom_sites_solution_primary direct
_atom_sites_solution_secondary difmap
_audit_creation_method SHELXL-97
_cell_angle_alpha 95.631(5)
_cell_angle_beta 93.623(5)
_cell_angle_gamma 97.892(4)
_cell_formula_units_Z 2
_cell_length_a 11.7915(10)
_cell_length_b 13.6115(10)
_cell_length_c 16.3246(10)
_cell_measurement_reflns_used 17748
_cell_measurement_temperature 100(2)
_cell_measurement_theta_max 25.68
_cell_measurement_theta_min 2.95
_cell_volume 2574.9(3)
_computing_cell_refinement 'DENZO-SMN (Otwinowski & Minor, 1997)'
_computing_data_collection 'Kappa-CCD software (Nonius B.V., 1998)'
_computing_data_reduction 'DENZO-SMN (Otwinowski & Minor, 1997)'
_computing_molecular_graphics 'SHELXTL (Sheldrick, 1999)'
_computing_publication_material 'SHELXTL (Sheldrick, 1999)'
_computing_structure_refinement 'SHELXL-97 (Sheldrick, 1997)'
_computing_structure_solution 'SHELXS-97 (Sheldrick, 1997)'
_diffrn_ambient_temperature 100(2)
_diffrn_measured_fraction_theta_full 0.922
_diffrn_measured_fraction_theta_max 0.922
_diffrn_measurement_device_type 'Nonius Kappa-CCD'
_diffrn_measurement_method '\f scans'
_diffrn_radiation_monochromator graphite
_diffrn_radiation_source 'fine-focus sealed tube'
_diffrn_radiation_type MoK\a
_diffrn_radiation_wavelength 0.71073
_diffrn_reflns_av_R_equivalents 0.0450
_diffrn_reflns_av_sigmaI/netI 0.0733
_diffrn_reflns_limit_h_max 14
_diffrn_reflns_limit_h_min -14
_diffrn_reflns_limit_k_max 16
_diffrn_reflns_limit_k_min -16
_diffrn_reflns_limit_l_max 19
_diffrn_reflns_limit_l_min -19
_diffrn_reflns_number 17748
_diffrn_reflns_theta_full 25.68
_diffrn_reflns_theta_max 25.68
_diffrn_reflns_theta_min 2.95
_diffrn_standards_decay_% 0
_diffrn_standards_interval_time 0
_exptl_absorpt_coefficient_mu 4.127
_exptl_absorpt_correction_T_max 0.780
_exptl_absorpt_correction_T_min 0.370
_exptl_absorpt_correction_type refdelf
_exptl_absorpt_process_details 'program DELABS from PLATON (Spek, 2000)'
_exptl_crystal_colour 'translucent light brown'
_exptl_crystal_density_diffrn 1.735
_exptl_crystal_density_meas ?
_exptl_crystal_description irregular
_exptl_crystal_F_000 1330
_exptl_crystal_size_max 0.32
_exptl_crystal_size_mid 0.25
_exptl_crystal_size_min 0.10
_refine_diff_density_max 0.719
_refine_diff_density_min -1.034
_refine_diff_density_rms 0.107
_refine_ls_extinction_method none
_refine_ls_goodness_of_fit_ref 1.027
_refine_ls_hydrogen_treatment constr
_refine_ls_matrix_type full
_refine_ls_number_parameters 685
_refine_ls_number_reflns 9029
_refine_ls_number_restraints 39
_refine_ls_restrained_S_all 1.032
_refine_ls_R_factor_all 0.0503
_refine_ls_R_factor_gt 0.0368
_refine_ls_shift/su_max 0.001
_refine_ls_shift/su_mean 0.000
_refine_ls_structure_factor_coef Fsqd
_refine_ls_weighting_details 'calc w=1/[\s^2^(Fo^2^)+(0.0167P)^2^+2.6156P] where P=(Fo^2^+2Fc^2^)/3'
_refine_ls_weighting_scheme calc
_refine_ls_wR_factor_gt 0.0827
_refine_ls_wR_factor_ref 0.0883
_reflns_number_gt 7518
_reflns_number_total 9029
_reflns_threshold_expression >2sigma(I)
_cod_data_source_file b304414a.txt
_cod_data_source_block '[(ZnL^2^(py))~2~U].2.5py'
_cod_original_formula_sum 'C56.50 H50.50 N8.50 O8 U Zn2'
_cod_database_code 7013103

loop_
_symmetry_equiv_pos_as_xyz
'x, y, z'
'-x, -y, -z'

loop_
_atom_site_label
_atom_site_type_symbol
_atom_site_fract_x
_atom_site_fract_y
_atom_site_fract_z
_atom_site_U_iso_or_equiv
_atom_site_adp_type
_atom_site_occupancy
_atom_site_symmetry_multiplicity
_atom_site_calc_flag
_atom_site_refinement_flags
_atom_site_disorder_assembly
_atom_site_disorder_group
U U 0.107185(18) 0.731780(15) 0.281688(12) 0.02818(7) Uani 1 1 d . . .
Zn1 Zn -0.01872(5) 0.68437(4) 0.47732(4) 0.02947(14) Uani 1 1 d . . .
Zn2 Zn 0.18981(6) 0.80843(5) 0.08058(4) 0.03646(16) Uani 1 1 d . . .
O1 O -0.0375(3) 0.6345(3) 0.1954(2) 0.0337(9) Uani 1 1 d . . .
O2 O -0.0400(3) 0.6411(3) 0.3532(2) 0.0295(8) Uani 1 1 d . . .
O3 O 0.1295(3) 0.7382(3) 0.4309(2) 0.0316(8) Uani 1 1 d . . .
O4 O 0.2776(3) 0.8221(3) 0.3406(2) 0.0332(8) Uani 1 1 d . . .
O5 O -0.0029(3) 0.8575(3) 0.3110(2) 0.0353(9) Uani 1 1 d . . .
O6 O 0.1152(3) 0.8545(3) 0.1832(2) 0.0326(8) Uani 1 1 d . . .
O7 O 0.2171(3) 0.7097(3) 0.1618(2) 0.0346(9) Uani 1 1 d . . .
O8 O 0.2036(3) 0.5954(3) 0.2791(2) 0.0345(9) Uani 1 1 d . . .
N1 N -0.1386(4) 0.5628(4) 0.4923(3) 0.0398(12) Uani 1 1 d D . .
N2 N 0.0670(4) 0.6994(3) 0.5935(3) 0.0323(10) Uani 1 1 d . . .
N3 N 0.1976(5) 0.9516(4) 0.0464(3) 0.0473(13) Uani 1 1 d . . .
N4 N 0.3284(5) 0.7671(4) 0.0206(3) 0.0555(15) Uani 1 1 d D . .
C1 C -0.1201(5) 0.5720(4) 0.2235(4) 0.0328(12) Uani 1 1 d . . .
C2 C -0.1217(4) 0.5756(4) 0.3095(3) 0.0273(11) Uani 1 1 d . . .
C3 C -0.2045(5) 0.5123(4) 0.3465(4) 0.0328(12) Uani 1 1 d . . .
C4 C -0.2846(5) 0.4442(4) 0.2933(4) 0.0372(13) Uani 1 1 d . . .
H4 H -0.3399 0.4014 0.3158 0.045 Uiso 1 1 calc R . .
C5 C -0.2819(5) 0.4402(4) 0.2095(4) 0.0383(14) Uani 1 1 d . . .
H5 H -0.3348 0.3943 0.1757 0.046 Uiso 1 1 calc R . .
C6 C -0.2005(5) 0.5044(4) 0.1735(4) 0.0357(13) Uani 1 1 d . . .
H6 H -0.2004 0.5017 0.1164 0.043 Uiso 1 1 calc R . .
C7 C -0.2063(5) 0.5090(4) 0.4346(4) 0.0351(13) Uani 1 1 d . . .
H7 H -0.2628 0.4626 0.4519 0.042 Uiso 1 1 calc R . .
C8A C -0.1456(8) 0.5264(7) 0.5756(4) 0.036(2) Uiso 0.623(12) 1 d PDU . .
C9A C -0.1233(7) 0.6179(6) 0.6395(5) 0.038(2) Uiso 0.623(12) 1 d PDU . .
C8B C -0.1732(13) 0.5695(12) 0.5806(6) 0.033(3) Uiso 0.377(12) 1 d PDU . .
C9B C -0.0695(12) 0.5686(8) 0.6407(9) 0.035(4) Uiso 0.377(12) 1 d PDU . .
C10 C 0.0022(5) 0.6674(5) 0.6635(4) 0.0421(14) Uani 1 1 d D . .
C11 C 0.1720(5) 0.7378(4) 0.6109(3) 0.0328(12) Uani 1 1 d . . .
H11 H 0.1990 0.7408 0.6660 0.039 Uiso 1 1 calc R . .
C12 C 0.2549(5) 0.7777(4) 0.5557(3) 0.0305(12) Uani 1 1 d . . .
C13 C 0.2297(4) 0.7781(4) 0.4704(3) 0.0287(11) Uani 1 1 d . . .
C14 C 0.3117(5) 0.8224(4) 0.4196(3) 0.0307(12) Uani 1 1 d . . .
C15 C 0.4193(5) 0.8640(4) 0.4568(4) 0.0355(13) Uani 1 1 d . . .
H15 H 0.4743 0.8930 0.4246 0.043 Uiso 1 1 calc R . .
C16 C 0.4468(5) 0.8634(4) 0.5411(4) 0.0388(14) Uani 1 1 d . . .
H16 H 0.5197 0.8910 0.5643 0.047 Uiso 1 1 calc R . .
C17 C 0.3668(5) 0.8222(4) 0.5899(4) 0.0358(13) Uani 1 1 d . . .
H17 H 0.3856 0.8231 0.6462 0.043 Uiso 1 1 calc R . .
C18 C -0.0108(5) 0.9301(4) 0.2633(3) 0.0343(13) Uani 1 1 d . . .
C19 C 0.0541(5) 0.9295(4) 0.1937(3) 0.0349(13) Uani 1 1 d . . .
C20 C 0.0568(6) 1.0052(4) 0.1406(4) 0.0443(15) Uani 1 1 d . . .
C21 C -0.0143(7) 1.0798(5) 0.1573(4) 0.0558(19) Uani 1 1 d . . .
H21 H -0.0154 1.1303 0.1229 0.067 Uiso 1 1 calc R . .
C22 C -0.0807(6) 1.0792(5) 0.2225(4) 0.0520(17) Uani 1 1 d . . .
H22 H -0.1265 1.1290 0.2319 0.062 Uiso 1 1 calc R . .
C23 C -0.0807(5) 1.0038(4) 0.2759(4) 0.0419(14) Uani 1 1 d . . .
H23 H -0.1276 1.0033 0.3196 0.050 Uiso 1 1 calc R . .
C24 C 0.1314(7) 1.0130(5) 0.0741(4) 0.0528(18) Uani 1 1 d . . .
H24 H 0.1319 1.0704 0.0475 0.063 Uiso 1 1 calc R . .
C25 C 0.2742(7) 0.9827(5) -0.0200(4) 0.068(2) Uani 1 1 d D . .
C26A C 0.3809(10) 0.9337(8) -0.0250(9) 0.062(4) Uiso 0.554(13) 1 d PDU . .
C27A C 0.3505(14) 0.8231(8) -0.0538(7) 0.059(3) Uiso 0.554(13) 1 d PDU . .
C26B C 0.3086(13) 0.8901(9) -0.0703(9) 0.055(4) Uiso 0.446(13) 1 d PDU . .
C27B C 0.3959(12) 0.8314(11) -0.0330(10) 0.059(4) Uiso 0.446(13) 1 d PDU . .
C28 C 0.3810(6) 0.6950(5) 0.0356(4) 0.0490(17) Uani 1 1 d . . .
H28 H 0.4394 0.6839 0.0015 0.059 Uiso 1 1 calc R . .
C29 C 0.3633(5) 0.6282(5) 0.0976(4) 0.0437(15) Uani 1 1 d . . .
C30 C 0.2841(5) 0.6394(4) 0.1587(3) 0.0339(13) Uani 1 1 d . . .
C31 C 0.2770(5) 0.5765(4) 0.2231(4) 0.0354(13) Uani 1 1 d . . .
C32 C 0.3468(5) 0.5018(5) 0.2253(4) 0.0427(15) Uani 1 1 d . . .
H32 H 0.3418 0.4599 0.2670 0.051 Uiso 1 1 calc R . .
C33 C 0.4248(5) 0.4897(5) 0.1645(4) 0.0473(16) Uani 1 1 d . . .
H33 H 0.4708 0.4396 0.1660 0.057 Uiso 1 1 calc R . .
C34 C 0.4332(5) 0.5517(5) 0.1031(4) 0.0501(18) Uani 1 1 d . . .
H34 H 0.4861 0.5434 0.0640 0.060 Uiso 1 1 calc R . .
N5 N -0.1126(4) 0.8011(3) 0.4846(3) 0.0310(10) Uani 1 1 d . . .
C35 C -0.2041(5) 0.7977(4) 0.4297(4) 0.0381(14) Uani 1 1 d . . .
H35 H -0.2254 0.7404 0.3930 0.046 Uiso 1 1 calc R . .
C36 C -0.2666(5) 0.8745(4) 0.4257(4) 0.0389(14) Uani 1 1 d . . .
H36 H -0.3289 0.8695 0.3869 0.047 Uiso 1 1 calc R . .
C37 C -0.2360(5) 0.9605(4) 0.4807(4) 0.0365(13) Uani 1 1 d . . .
H37 H -0.2782 1.0133 0.4800 0.044 Uiso 1 1 calc R . .
C38 C -0.1414(5) 0.9655(4) 0.5363(4) 0.0376(13) Uani 1 1 d . . .
H38 H -0.1176 1.0224 0.5730 0.045 Uiso 1 1 calc R . .
C39 C -0.0834(5) 0.8850(4) 0.5362(4) 0.0391(14) Uani 1 1 d . . .
H39 H -0.0203 0.8886 0.5741 0.047 Uiso 1 1 calc R . .
N6 N 0.0442(4) 0.7280(3) 0.0131(3) 0.0351(11) Uani 1 1 d . . .
C40 C -0.0611(5) 0.7419(4) 0.0346(4) 0.0385(14) Uani 1 1 d . . .
H40 H -0.0678 0.7946 0.0740 0.046 Uiso 1 1 calc R . .
C41 C -0.1589(5) 0.6817(5) 0.0009(4) 0.0446(15) Uani 1 1 d . . .
H41 H -0.2305 0.6935 0.0170 0.053 Uiso 1 1 calc R . .
C42 C -0.1495(5) 0.6033(5) -0.0574(4) 0.0444(15) Uani 1 1 d . . .
H42 H -0.2149 0.5616 -0.0811 0.053 Uiso 1 1 calc R . .
C43 C -0.0427(6) 0.5874(5) -0.0801(4) 0.0550(18) Uani 1 1 d . . .
H43 H -0.0342 0.5343 -0.1185 0.066 Uiso 1 1 calc R . .
C44 C 0.0521(6) 0.6526(5) -0.0442(4) 0.0469(16) Uani 1 1 d . . .
H44 H 0.1243 0.6434 -0.0607 0.056 Uiso 1 1 calc R . .
N7 N 0.3284(6) 0.0630(5) 0.2694(4) 0.0669(17) Uani 1 1 d . . .
C45 C 0.4120(7) 0.0775(6) 0.2141(5) 0.068(2) Uani 1 1 d . . .
H45 H 0.4629 0.0311 0.2091 0.082 Uiso 1 1 calc R . .
C46 C 0.4249(7) 0.1510(5) 0.1686(5) 0.069(2) Uani 1 1 d U . .
H46 H 0.4826 0.1568 0.1324 0.082 Uiso 1 1 calc R . .
C47 C 0.3530(8) 0.2172(6) 0.1757(6) 0.082(3) Uani 1 1 d U . .
H47 H 0.3604 0.2691 0.1425 0.098 Uiso 1 1 calc R . .
C48 C 0.2690(7) 0.2134(6) 0.2290(5) 0.073(2) Uani 1 1 d U . .
H48 H 0.2218 0.2628 0.2336 0.088 Uiso 1 1 calc R . .
C49 C 0.2552(6) 0.1349(5) 0.2759(4) 0.0566(18) Uani 1 1 d . . .
H49 H 0.1972 0.1298 0.3120 0.068 Uiso 1 1 calc R . .
N8 N 0.5866(5) 0.8833(4) 0.1895(3) 0.0473(13) Uani 1 1 d . . .
C50 C 0.5096(5) 0.8328(4) 0.2326(4) 0.0405(14) Uani 1 1 d . . .
H50 H 0.4421 0.8587 0.2422 0.049 Uiso 1 1 calc R . .
C51 C 0.5251(5) 0.7451(4) 0.2633(3) 0.0353(13) Uani 1 1 d . . .
H51 H 0.4701 0.7132 0.2938 0.042 Uiso 1 1 calc R . .
C52 C 0.6246(5) 0.7046(4) 0.2479(4) 0.0370(13) Uani 1 1 d . . .
H52 H 0.6360 0.6438 0.2662 0.044 Uiso 1 1 calc R . .
C53 C 0.7057(5) 0.7558(4) 0.2053(4) 0.0402(14) Uani 1 1 d . . .
H53 H 0.7743 0.7317 0.1958 0.048 Uiso 1 1 calc R . .
C54 C 0.6836(6) 0.8431(5) 0.1772(4) 0.0496(17) Uani 1 1 d . . .
H54 H 0.7386 0.8770 0.1478 0.060 Uiso 1 1 calc R . .
C55 C 0.4824(6) 0.5410(6) 0.4294(5) 0.0578(18) Uani 1 1 d . . .
C56 C 0.4647(6) 0.4399(5) 0.4254(4) 0.0517(17) Uani 1 1 d . . .
C57 C 0.4829(6) 0.3977(5) 0.4978(5) 0.0587(19) Uani 1 1 d . . .

loop_
_atom_site_aniso_label
_atom_site_aniso_U_11
_atom_site_aniso_U_22
_atom_site_aniso_U_33
_atom_site_aniso_U_23
_atom_site_aniso_U_13
_atom_site_aniso_U_12
U 0.02816(12) 0.02742(11) 0.02929(12) 0.00307(8) 0.00382(7) 0.00440(8)
Zn1 0.0271(3) 0.0326(3) 0.0296(3) 0.0041(3) 0.0034(2) 0.0067(3)
Zn2 0.0395(4) 0.0375(4) 0.0298(3) 0.0042(3) 0.0056(3) -0.0052(3)
O1 0.034(2) 0.033(2) 0.033(2) 0.0016(17) -0.0001(16) 0.0044(17)
O2 0.028(2) 0.0310(19) 0.029(2) 0.0024(16) 0.0033(15) 0.0040(16)
O3 0.028(2) 0.0320(19) 0.034(2) 0.0021(17) 0.0002(16) 0.0013(16)
O4 0.030(2) 0.033(2) 0.035(2) -0.0008(18) 0.0064(16) 0.0002(16)
O5 0.040(2) 0.032(2) 0.036(2) 0.0035(18) 0.0057(17) 0.0103(17)
O6 0.042(2) 0.0256(18) 0.030(2) 0.0037(16) 0.0028(16) 0.0028(17)
O7 0.033(2) 0.037(2) 0.035(2) 0.0049(18) 0.0062(16) 0.0052(17)
O8 0.036(2) 0.034(2) 0.034(2) 0.0026(18) 0.0022(17) 0.0101(17)
N1 0.032(3) 0.050(3) 0.037(3) 0.013(2) 0.004(2) -0.004(2)
N2 0.034(3) 0.034(2) 0.031(2) 0.003(2) 0.002(2) 0.009(2)
N3 0.057(4) 0.045(3) 0.036(3) 0.012(3) 0.001(2) -0.008(3)
N4 0.059(4) 0.060(4) 0.046(3) 0.005(3) 0.023(3) -0.004(3)
C1 0.028(3) 0.027(3) 0.043(3) -0.002(3) 0.001(2) 0.007(2)
C2 0.025(3) 0.024(3) 0.034(3) 0.000(2) 0.001(2) 0.009(2)
C3 0.029(3) 0.029(3) 0.043(3) 0.005(3) 0.003(2) 0.013(2)
C4 0.029(3) 0.028(3) 0.054(4) 0.003(3) 0.002(3) 0.004(2)
C5 0.029(3) 0.031(3) 0.052(4) -0.005(3) -0.006(3) 0.008(2)
C6 0.033(3) 0.037(3) 0.037(3) -0.003(3) 0.001(2) 0.011(3)
C7 0.029(3) 0.031(3) 0.048(4) 0.016(3) 0.007(3) 0.004(2)
C10 0.033(3) 0.057(4) 0.039(3) 0.009(3) 0.012(3) 0.008(3)
C11 0.036(3) 0.031(3) 0.032(3) -0.003(2) -0.001(2) 0.014(2)
C12 0.029(3) 0.025(3) 0.038(3) -0.001(2) 0.002(2) 0.009(2)
C13 0.029(3) 0.023(3) 0.034(3) 0.000(2) 0.003(2) 0.006(2)
C14 0.029(3) 0.028(3) 0.035(3) -0.001(2) 0.003(2) 0.007(2)
C15 0.029(3) 0.032(3) 0.045(3) -0.001(3) 0.004(2) 0.008(2)
C16 0.025(3) 0.038(3) 0.052(4) -0.002(3) -0.001(3) 0.005(2)
C17 0.039(3) 0.033(3) 0.035(3) 0.003(3) -0.003(2) 0.011(3)
C18 0.039(3) 0.027(3) 0.033(3) -0.003(3) -0.004(2) 0.003(2)
C19 0.039(3) 0.029(3) 0.033(3) -0.003(3) -0.009(2) 0.002(2)
C20 0.054(4) 0.030(3) 0.045(4) 0.002(3) -0.013(3) -0.002(3)
C21 0.080(5) 0.033(3) 0.054(4) 0.008(3) -0.019(4) 0.014(3)
C22 0.061(5) 0.038(3) 0.055(4) -0.004(3) -0.015(3) 0.017(3)
C23 0.046(4) 0.037(3) 0.040(3) -0.002(3) -0.007(3) 0.007(3)
C24 0.073(5) 0.043(4) 0.040(4) 0.021(3) -0.015(3) -0.005(4)
C25 0.096(6) 0.057(4) 0.040(4) 0.015(4) 0.010(4) -0.028(4)
C28 0.037(4) 0.067(5) 0.039(4) -0.008(3) 0.015(3) 0.001(3)
C29 0.035(3) 0.052(4) 0.038(3) -0.013(3) -0.001(3) 0.000(3)
C30 0.028(3) 0.035(3) 0.034(3) -0.009(3) -0.001(2) 0.000(2)
C31 0.027(3) 0.035(3) 0.041(3) -0.009(3) -0.005(2) 0.007(2)
C32 0.037(3) 0.045(3) 0.043(4) -0.010(3) -0.009(3) 0.012(3)
C33 0.033(3) 0.050(4) 0.057(4) -0.010(3) -0.006(3) 0.015(3)
C34 0.025(3) 0.067(4) 0.052(4) -0.031(4) 0.000(3) 0.008(3)
N5 0.030(3) 0.030(2) 0.032(2) 0.003(2) 0.0041(19) 0.0024(19)
C35 0.036(3) 0.034(3) 0.043(3) -0.009(3) -0.004(3) 0.011(3)
C36 0.027(3) 0.041(3) 0.049(4) 0.002(3) -0.004(3) 0.011(3)
C37 0.035(3) 0.031(3) 0.046(4) 0.001(3) 0.007(3) 0.013(2)
C38 0.041(4) 0.033(3) 0.037(3) 0.000(3) 0.000(3) 0.003(3)
C39 0.036(3) 0.046(3) 0.033(3) 0.001(3) -0.005(2) 0.005(3)
N6 0.044(3) 0.032(2) 0.028(2) 0.007(2) 0.001(2) 0.000(2)
C40 0.041(4) 0.036(3) 0.036(3) -0.003(3) -0.002(3) 0.003(3)
C41 0.035(3) 0.052(4) 0.045(4) -0.002(3) -0.002(3) 0.006(3)
C42 0.042(4) 0.047(4) 0.040(4) -0.005(3) -0.004(3) 0.000(3)
C43 0.054(4) 0.057(4) 0.048(4) -0.022(4) 0.002(3) 0.007(3)
C44 0.041(4) 0.048(4) 0.048(4) -0.009(3) 0.006(3) 0.000(3)
N7 0.064(4) 0.067(4) 0.066(4) 0.007(3) -0.005(3) 0.003(3)
C45 0.077(6) 0.059(5) 0.080(6) 0.014(4) 0.032(4) 0.031(4)
C46 0.075(5) 0.058(4) 0.090(5) 0.026(4) 0.056(4) 0.032(4)
C47 0.097(6) 0.058(4) 0.098(6) 0.027(4) 0.041(5) 0.011(4)
C48 0.077(5) 0.058(4) 0.094(6) 0.013(4) 0.038(4) 0.021(4)
C49 0.064(5) 0.050(4) 0.058(4) 0.002(4) 0.025(4) 0.008(4)
N8 0.044(3) 0.042(3) 0.059(3) 0.017(3) 0.000(3) 0.011(3)
C50 0.029(3) 0.044(3) 0.047(4) 0.002(3) 0.000(3) 0.006(3)
C51 0.034(3) 0.035(3) 0.035(3) 0.006(3) -0.003(2) -0.005(2)
C52 0.041(3) 0.029(3) 0.040(3) 0.003(3) -0.009(3) 0.006(3)
C53 0.041(4) 0.046(3) 0.035(3) 0.003(3) 0.000(3) 0.016(3)
C54 0.041(4) 0.056(4) 0.061(4) 0.032(4) 0.021(3) 0.015(3)
C55 0.051(4) 0.061(4) 0.058(4) 0.008(4) -0.008(3) 0.001(4)
C56 0.054(4) 0.045(4) 0.054(4) -0.006(3) 0.002(3) 0.009(3)
C57 0.043(4) 0.056(4) 0.073(5) -0.006(4) 0.003(4) 0.004(3)

loop_
_atom_type_symbol
_atom_type_description
_atom_type_scat_dispersion_real
_atom_type_scat_dispersion_imag
_atom_type_scat_source
C C 0.0033 0.0016 'International Tables Vol C Tables 4.2.6.8 and 6.1.1.4'
H H 0.0000 0.0000 'International Tables Vol C Tables 4.2.6.8 and 6.1.1.4'
N N 0.0061 0.0033 'International Tables Vol C Tables 4.2.6.8 and 6.1.1.4'
O O 0.0106 0.0060 'International Tables Vol C Tables 4.2.6.8 and 6.1.1.4'
Zn Zn 0.2839 1.4301 'International Tables Vol C Tables 4.2.6.8 and 6.1.1.4'
U U -9.6767 9.6646 'International Tables Vol C Tables 4.2.6.8 and 6.1.1.4'

loop_
_geom_angle_atom_site_label_1
_geom_angle_atom_site_label_2
_geom_angle_atom_site_label_3
_geom_angle
_geom_angle_site_symmetry_1
_geom_angle_site_symmetry_3
_geom_angle_publ_flag
O8 U O4 85.69(13) . . ?
O8 U O1 88.01(13) . . ?
O4 U O1 165.99(13) . . ?
O8 U O5 167.56(13) . . ?
O4 U O5 95.36(13) . . ?
O1 U O5 93.49(13) . . ?
O8 U O2 88.60(13) . . ?
O4 U O2 126.47(12) . . ?
O1 U O2 65.76(12) . . ?
O5 U O2 80.79(12) . . ?
O8 U O3 86.34(12) . . ?
O4 U O3 65.92(12) . . ?
O1 U O3 126.16(12) . . ?
O5 U O3 82.81(13) . . ?
O2 U O3 60.61(12) . . ?
O8 U O6 126.56(13) . . ?
O4 U O6 85.34(13) . . ?
O1 U O6 88.40(12) . . ?
O5 U O6 65.86(13) . . ?
O2 U O6 136.52(12) . . ?
O3 U O6 135.29(12) . . ?
O8 U O7 66.01(13) . . ?
O4 U O7 83.33(13) . . ?
O1 U O7 82.67(13) . . ?
O5 U O7 126.43(13) . . ?
O2 U O7 140.36(12) . . ?
O3 U O7 140.28(12) . . ?
O6 U O7 60.64(12) . . ?
Zn1 U Zn2 169.172(15) . . ?
O3 Zn1 O2 73.92(14) . . ?
O3 Zn1 N5 105.19(16) . . ?
O2 Zn1 N5 100.27(16) . . ?
O3 Zn1 N1 148.44(18) . . ?
O2 Zn1 N1 87.68(16) . . ?
N5 Zn1 N1 103.15(19) . . ?
O3 Zn1 N2 89.36(17) . . ?
O2 Zn1 N2 154.50(16) . . ?
N5 Zn1 N2 102.66(17) . . ?
N1 Zn1 N2 97.76(18) . . ?
O7 Zn2 O6 74.65(14) . . ?
O7 Zn2 N3 152.80(18) . . ?
O6 Zn2 N3 88.51(18) . . ?
O7 Zn2 N4 88.1(2) . . ?
O6 Zn2 N4 152.2(2) . . ?
N3 Zn2 N4 98.2(2) . . ?
O7 Zn2 N6 98.80(16) . . ?
O6 Zn2 N6 98.65(17) . . ?
N3 Zn2 N6 104.83(19) . . ?
N4 Zn2 N6 105.5(2) . . ?
Zn1 O2 U 110.96(15) . . ?
Zn1 O3 U 111.46(15) . . ?
Zn2 O6 U 111.61(15) . . ?
Zn2 O7 U 111.61(16) . . ?
C7 N1 C8A 114.4(5) . . ?
C7 N1 C8B 119.6(7) . . ?
C11 N2 C10 116.4(5) . . ?
C24 N3 C25 117.8(6) . . ?
C28 N4 C27B 109.5(7) . . ?
C28 N4 C27A 121.6(8) . . ?
O1 C1 C6 124.4(5) . . ?
O1 C1 C2 116.2(5) . . ?
C6 C1 C2 119.4(5) . . ?
O2 C2 C1 115.7(5) . . ?
O2 C2 C3 123.0(5) . . ?
C1 C2 C3 121.3(5) . . ?
C4 C3 C2 117.5(5) . . ?
C4 C3 C7 118.8(5) . . ?
C2 C3 C7 123.6(5) . . ?
C5 C4 C3 121.0(6) . . ?
C4 C5 C6 121.0(5) . . ?
C1 C6 C5 119.8(5) . . ?
N1 C7 C3 127.7(5) . . ?
N1 C8A C9A 107.4(7) . . ?
C8A C9A C10 118.8(7) . . ?
C9B C8B N1 110.4(11) . . ?
C10 C9B C8B 114.8(11) . . ?
N2 C10 C9B 111.0(7) . . ?
N2 C10 C9A 114.8(5) . . ?
N2 C11 C12 128.5(5) . . ?
C13 C12 C17 117.8(5) . . ?
C13 C12 C11 123.6(5) . . ?
C17 C12 C11 118.6(5) . . ?
O3 C13 C12 123.6(5) . . ?
O3 C13 C14 114.9(5) . . ?
C12 C13 C14 121.5(5) . . ?
O4 C14 C15 125.5(5) . . ?
O4 C14 C13 116.6(5) . . ?
C15 C14 C13 117.9(5) . . ?
C14 C15 C16 121.6(5) . . ?
C17 C16 C15 120.2(5) . . ?
C16 C17 C12 121.0(5) . . ?
O5 C18 C23 124.7(5) . . ?
O5 C18 C19 116.7(5) . . ?
C23 C18 C19 118.6(5) . . ?
O6 C19 C18 115.6(5) . . ?
O6 C19 C20 122.4(5) . . ?
C18 C19 C20 121.9(5) . . ?
C19 C20 C21 117.1(6) . . ?
C19 C20 C24 123.5(6) . . ?
C21 C20 C24 119.3(6) . . ?
C22 C21 C20 121.5(6) . . ?
C21 C22 C23 120.6(6) . . ?
C18 C23 C22 120.2(6) . . ?
N3 C24 C20 129.1(6) . . ?
C26A C25 N3 115.4(7) . . ?
N3 C25 C26B 110.8(8) . . ?
C25 C26A C27A 110.8(10) . . ?
N4 C27A C26A 108.8(9) . . ?
C27B C26B C25 120.5(12) . . ?
N4 C27B C26B 103.9(10) . . ?
N4 C28 C29 129.0(6) . . ?
C34 C29 C30 117.7(6) . . ?
C34 C29 C28 119.4(6) . . ?
C30 C29 C28 122.8(6) . . ?
O7 C30 C31 116.0(5) . . ?
O7 C30 C29 123.4(5) . . ?
C31 C30 C29 120.5(5) . . ?
O8 C31 C32 124.4(6) . . ?
O8 C31 C30 116.0(5) . . ?
C32 C31 C30 119.6(6) . . ?
C31 C32 C33 120.2(6) . . ?
C34 C33 C32 120.2(6) . . ?
C33 C34 C29 121.8(6) . . ?
C39 N5 C35 117.2(5) . . ?
N5 C35 C36 122.9(5) . . ?
C35 C36 C37 119.1(5) . . ?
C38 C37 C36 118.6(5) . . ?
C39 C38 C37 118.6(5) . . ?
N5 C39 C38 123.7(5) . . ?
C44 N6 C40 117.8(5) . . ?
N6 C40 C41 122.7(6) . . ?
C40 C41 C42 118.9(6) . . ?
C43 C42 C41 119.4(6) . . ?
C42 C43 C44 118.3(6) . . ?
N6 C44 C43 122.8(6) . . ?
C45 N7 C49 115.6(6) . . ?
C46 C45 N7 125.0(7) . . ?
C45 C46 C47 117.7(7) . . ?
C46 C47 C48 123.4(8) . . ?
C47 C48 C49 118.4(7) . . ?
C48 C49 N7 119.8(7) . . ?
C50 N8 C54 116.3(5) . . ?
N8 C50 C51 123.4(6) . . ?
C50 C51 C52 118.8(6) . . ?
C53 C52 C51 118.8(5) . . ?
C54 C53 C52 118.6(6) . . ?
N8 C54 C53 124.0(6) . . ?
C56 C55 C57 123.0(7) . 2_666 ?
C55 C56 C57 117.4(7) . . ?
C56 C57 C55 119.6(7) . 2_666 ?

loop_
_geom_bond_atom_site_label_1
_geom_bond_atom_site_label_2
_geom_bond_distance
_geom_bond_site_symmetry_2
_geom_bond_publ_flag
U O8 2.304(4) . ?
U O4 2.306(4) . ?
U O1 2.315(4) . ?
U O5 2.317(4) . ?
U O2 2.418(3) . ?
U O3 2.426(4) . ?
U O6 2.427(3) . ?
U O7 2.432(4) . ?
U Zn1 3.6824(7) . ?
U Zn2 3.6896(7) . ?
Zn1 O3 2.022(4) . ?
Zn1 O2 2.044(3) . ?
Zn1 N5 2.056(4) . ?
Zn1 N1 2.068(5) . ?
Zn1 N2 2.071(4) . ?
Zn2 O7 2.020(4) . ?
Zn2 O6 2.025(4) . ?
Zn2 N3 2.071(5) . ?
Zn2 N4 2.071(6) . ?
Zn2 N6 2.090(5) . ?
O1 C1 1.337(6) . ?
O2 C2 1.336(6) . ?
O2 O3 2.444(5) . ?
O2 N1 2.848(6) . ?
O3 C13 1.329(6) . ?
O3 N2 2.878(6) . ?
O4 C14 1.326(6) . ?
O5 C18 1.326(6) . ?
O6 C19 1.332(7) . ?
O6 O7 2.453(5) . ?
O6 N3 2.859(6) . ?
O7 C30 1.321(7) . ?
O7 N4 2.846(6) . ?
O8 C31 1.329(7) . ?
N1 C7 1.292(7) . ?
N1 C8A 1.497(7) . ?
N1 C8B 1.521(9) . ?
N1 N2 3.118(7) . ?
N2 C11 1.279(7) . ?
N2 C10 1.482(7) . ?
N3 C24 1.288(9) . ?
N3 C25 1.510(8) . ?
N3 N4 3.131(9) . ?
N4 C28 1.267(9) . ?
N4 C27B 1.488(9) . ?
N4 C27A 1.514(9) . ?
C1 C6 1.387(8) . ?
C1 C2 1.402(8) . ?
C2 C3 1.417(7) . ?
C3 C4 1.415(8) . ?
C3 C7 1.445(8) . ?
C4 C5 1.367(8) . ?
C5 C6 1.404(8) . ?
C8A C9A 1.526(8) . ?
C9A C10 1.550(8) . ?
C8B C9B 1.52(2) . ?
C9B C10 1.487(9) . ?
C11 C12 1.458(8) . ?
C12 C13 1.406(7) . ?
C12 C17 1.428(8) . ?
C13 C14 1.423(7) . ?
C14 C15 1.392(8) . ?
C15 C16 1.396(8) . ?
C16 C17 1.370(8) . ?
C18 C23 1.391(8) . ?
C18 C19 1.409(8) . ?
C19 C20 1.409(8) . ?
C20 C21 1.420(9) . ?
C20 C24 1.443(10) . ?
C21 C22 1.361(10) . ?
C22 C23 1.410(9) . ?
C25 C26A 1.506(9) . ?
C25 C26B 1.551(9) . ?
C26A C27A 1.519(9) . ?
C26B C27B 1.520(10) . ?
C28 C29 1.432(9) . ?
C29 C34 1.420(9) . ?
C29 C30 1.420(8) . ?
C30 C31 1.419(8) . ?
C31 C32 1.394(8) . ?
C32 C33 1.408(9) . ?
C33 C34 1.372(10) . ?
N5 C39 1.342(7) . ?
N5 C35 1.350(7) . ?
C35 C36 1.364(8) . ?
C36 C37 1.394(8) . ?
C37 C38 1.383(8) . ?
C38 C39 1.369(8) . ?
N6 C44 1.337(7) . ?
N6 C40 1.344(8) . ?
C40 C41 1.370(8) . ?
C41 C42 1.379(8) . ?
C42 C43 1.374(9) . ?
C43 C44 1.386(9) . ?
N7 C45 1.386(9) . ?
N7 C49 1.392(9) . ?
C45 C46 1.301(10) . ?
C46 C47 1.320(10) . ?
C47 C48 1.359(11) . ?
C48 C49 1.372(10) . ?
N8 C50 1.340(8) . ?
N8 C54 1.351(8) . ?
C50 C51 1.369(8) . ?
C51 C52 1.389(8) . ?
C52 C53 1.371(8) . ?
C53 C54 1.367(8) . ?
C55 C56 1.358(9) . ?
C55 C57 1.387(10) 2_666 ?
C56 C57 1.381(10) . ?
C57 C55 1.387(10) 2_666 ?
